data_7714988
loop_
_publ_author_name
'Deka, Banashree'
'Sarkar, Tukki'
'Bhattacharyya, Arnab'
'Butcher, Ray J.'
'Banerjee, Samya'
'Deka, Sasanka'
'Saikia, Kandarpa K.'
'Hussain, Akhtar'

_publ_section_title
;
 Synthesis, characterization, and cancer cell-selective cytotoxicity of
 mixed-ligand cobalt(III) complexes of 8-hydroxyquinolines and
 phenanthroline bases.
;
_journal_issue 11
_journal_name_full 'Dalton transactions (Cambridge, England : 2003)'
_journal_page_first 4952
_journal_page_last 4961
_journal_paper_doi 10.1039/d3dt04045c
_journal_volume 53
_journal_year 2024
_chemical_formula_moiety 'C33 H22 Co N5 O, 2(P F6)'
_chemical_formula_sum 'C33 H22 Co F12 N5 O P2'
_chemical_formula_weight 853.42
_space_group_crystal_system monoclinic
_space_group_IT_number 14
_space_group_name_Hall '-P 2yn'
_space_group_name_H-M_alt 'P 1 21/n 1'
_atom_sites_solution_hydrogens geom
_audit_creation_method SHELXL-2014/7
_audit_update_record
;
2017-11-22 deposited with the CCDC.	2024-01-12 downloaded from the CCDC.
;
_cell_angle_alpha 90
_cell_angle_beta 90.05(3)
_cell_angle_gamma 90
_cell_formula_units_Z 4
_cell_length_a 10.542(2)
_cell_length_b 18.441(4)
_cell_length_c 19.009(4)
_cell_measurement_reflns_used 6834
_cell_measurement_temperature 296(2)
_cell_measurement_theta_max 28.734
_cell_measurement_theta_min 2.546
_cell_volume 3695.4(13)
_computing_cell_refinement 'Bruker Apex 2'
_computing_data_collection 'Bruker Apex 2'
_computing_data_reduction 'Bruker Saint'
_computing_molecular_graphics 'Bruker SHELXTL (Sheldrick, 2008)'
_computing_publication_material 'Bruker SHELXTL (Sheldrick, 2008)'
_computing_structure_refinement 'SHELXL-2014/7 (Sheldrick, 2014)'
_computing_structure_solution SHELXT
_diffrn_ambient_temperature 296(2)
_diffrn_measured_fraction_theta_full 0.996
_diffrn_measured_fraction_theta_max 0.919
_diffrn_measurement_device_type 'Bruker Apex 2'
_diffrn_measurement_method '\w scans'
_diffrn_radiation_type MoK\a
_diffrn_radiation_wavelength 0.71073
_diffrn_reflns_av_R_equivalents 0.0722
_diffrn_reflns_av_unetI/netI 0.0830
_diffrn_reflns_Laue_measured_fraction_full 0.996
_diffrn_reflns_Laue_measured_fraction_max 0.919
_diffrn_reflns_limit_h_max 11
_diffrn_reflns_limit_h_min -14
_diffrn_reflns_limit_k_max 26
_diffrn_reflns_limit_k_min -26
_diffrn_reflns_limit_l_max 26
_diffrn_reflns_limit_l_min -25
_diffrn_reflns_number 59350
_diffrn_reflns_point_group_measured_fraction_full 0.996
_diffrn_reflns_point_group_measured_fraction_max 0.919
_diffrn_reflns_theta_full 25.500
_diffrn_reflns_theta_max 30.966
_diffrn_reflns_theta_min 2.208
_exptl_absorpt_coefficient_mu 0.646
_exptl_absorpt_correction_T_max 0.7451
_exptl_absorpt_correction_T_min 0.6850
_exptl_absorpt_correction_type multi-scan
_exptl_absorpt_process_details 'Sadabs (Sheldrick, 1996)'
_exptl_crystal_colour red-brown
_exptl_crystal_density_diffrn 1.534
_exptl_crystal_description prism
_exptl_crystal_F_000 1712
_exptl_crystal_size_max 0.31
_exptl_crystal_size_mid 0.24
_exptl_crystal_size_min 0.17
_refine_diff_density_max 0.663
_refine_diff_density_min -0.395
_refine_diff_density_rms 0.078
_refine_ls_extinction_method none
_refine_ls_goodness_of_fit_ref 1.057
_refine_ls_hydrogen_treatment constr
_refine_ls_matrix_type full
_refine_ls_number_parameters 526
_refine_ls_number_reflns 10800
_refine_ls_number_restraints 132
_refine_ls_restrained_S_all 1.107
_refine_ls_R_factor_all 0.1668
_refine_ls_R_factor_gt 0.0732
_refine_ls_shift/su_max 0.009
_refine_ls_shift/su_mean 0.000
_refine_ls_structure_factor_coef Fsqd
_refine_ls_weighting_details 'w=1/[\s^2^(Fo^2^)+(0.1307P)^2^] where P=(Fo^2^+2Fc^2^)/3'
_refine_ls_weighting_scheme calc
_refine_ls_wR_factor_gt 0.2085
_refine_ls_wR_factor_ref 0.2576
_reflns_Friedel_coverage 0.000
_reflns_number_gt 4827
_reflns_number_total 10800
_reflns_threshold_expression 'I > 2\s(I)'
_cod_data_source_file d3dt04045c2.cif
_cod_data_source_block akhicf11
_cod_depositor_comments 'Adding full bibliography for 7714988--7714989.cif.'
_cod_original_cell_volume 3695.6(13)
_cod_original_sg_symbol_H-M 'P 21/n'
_cod_database_code 7714988
_shelx_shelxl_version_number 2014/7
_shelx_space_group_comment
;
The symmetry employed for this shelxl refinement is uniquely defined
by the following loop, which should always be used as a source of
symmetry information in preference to the above space-group names.
They are only intended as comments.
;

loop_
_space_group_symop_operation_xyz
'x, y, z'
'-x+1/2, y+1/2, -z+1/2'
'-x, -y, -z'
'x-1/2, -y-1/2, z-1/2'

loop_
_atom_site_label
_atom_site_type_symbol
_atom_site_fract_x
_atom_site_fract_y
_atom_site_fract_z
_atom_site_U_iso_or_equiv
_atom_site_adp_type
_atom_site_occupancy
_atom_site_site_symmetry_order
_atom_site_calc_flag
_atom_site_refinement_flags_posn
_atom_site_refinement_flags_adp
_atom_site_refinement_flags_occupancy
_atom_site_disorder_assembly
_atom_site_disorder_group
Co Co 0.78718(4) 0.28065(2) 0.44632(2) 0.05004(11) Uani 1 1 d . . . . .
P1 P 0.65385(9) 0.50344(4) 0.86269(5) 0.0677(3) Uani 1 1 d D . . . .
F1A F 0.7581(6) 0.5612(3) 0.8468(9) 0.1468(13) Uani 0.088(2) 1 d D . P A 1
F2A F 0.5441(5) 0.4523(4) 0.8867(7) 0.1131(10) Uani 0.088(2) 1 d D . P A 1
F3A F 0.5493(5) 0.5082(12) 0.8046(3) 0.1270(12) Uani 0.088(2) 1 d D . P A 1
F4A F 0.7647(5) 0.4860(10) 0.9147(3) 0.1307(12) Uani 0.088(2) 1 d D . P A 1
F5A F 0.5454(5) 0.4931(14) 0.9176(3) 0.1789(16) Uani 0.088(2) 1 d D . P A 1
F6A F 0.7627(5) 0.5165(13) 0.8087(3) 0.1564(15) Uani 0.088(2) 1 d D . P A 1
F1 F 0.6802(4) 0.50794(18) 0.94432(11) 0.1468(13) Uani 0.912(2) 1 d D U P A 2
F2 F 0.6380(3) 0.49931(13) 0.77952(10) 0.1131(10) Uani 0.912(2) 1 d D U P A 2
F3 F 0.6813(3) 0.58598(10) 0.85715(17) 0.1270(12) Uani 0.912(2) 1 d D U P A 2
F4 F 0.6271(4) 0.42142(10) 0.86678(18) 0.1307(12) Uani 0.912(2) 1 d D U P A 2
F5 F 0.5121(2) 0.5233(2) 0.8684(2) 0.1789(16) Uani 0.912(2) 1 d D U P A 2
F6 F 0.7977(2) 0.4843(2) 0.8512(2) 0.1564(15) Uani 0.912(2) 1 d D U P A 2
P2 P 0.71395(10) 0.59561(5) 0.44940(6) 0.0901(4) Uani 1 1 d D . . . .
F7 F 0.7584(3) 0.6194(2) 0.37580(12) 0.231(3) Uani 0.742(2) 1 d D U P B 1
F8 F 0.6648(3) 0.57609(19) 0.52561(12) 0.198(2) Uani 0.742(2) 1 d D U P B 1
F9 F 0.6186(3) 0.54073(15) 0.41731(18) 0.217(2) Uani 0.742(2) 1 d D U P B 1
F10 F 0.8050(2) 0.65163(13) 0.48473(17) 0.1557(17) Uani 0.742(2) 1 d D U P B 1
F11 F 0.6053(2) 0.65488(13) 0.44667(19) 0.1593(17) Uani 0.742(2) 1 d D U P B 1
F12 F 0.8158(3) 0.53660(14) 0.4551(2) 0.191(2) Uani 0.742(2) 1 d D U P B 1
F7A F 0.7592(4) 0.6285(2) 0.52096(15) 0.231(3) Uani 0.258(2) 1 d D . P B 2
F8A F 0.6707(4) 0.5626(2) 0.37806(14) 0.198(2) Uani 0.258(2) 1 d D . P B 2
F9A F 0.6697(4) 0.67184(14) 0.4249(2) 0.217(2) Uani 0.258(2) 1 d D . P B 2
F10A F 0.7619(4) 0.51958(14) 0.4742(2) 0.1557(17) Uani 0.258(2) 1 d D . P B 2
F11A F 0.8487(3) 0.6106(2) 0.4177(2) 0.1593(17) Uani 0.258(2) 1 d D . P B 2
F12A F 0.5820(3) 0.5799(2) 0.4818(2) 0.191(2) Uani 0.258(2) 1 d D . P B 2
O1 O 0.8089(2) 0.22232(10) 0.36407(12) 0.0648(6) Uani 1 1 d . . . . .
N1 N 0.9179(2) 0.23280(12) 0.50031(14) 0.0546(7) Uani 1 1 d . . . . .
N2 N 0.7688(2) 0.33532(12) 0.53512(14) 0.0553(7) Uani 1 1 d . . . . .
N3 N 0.6539(2) 0.21504(11) 0.47521(13) 0.0519(6) Uani 1 1 d . . . . .
N4 N 0.6499(2) 0.32769(12) 0.39392(14) 0.0567(7) Uani 1 1 d . . . . .
N5 N 0.9115(2) 0.34176(12) 0.40325(13) 0.0527(6) Uani 1 1 d . . . . .
C1 C 0.9895(3) 0.17831(17) 0.48183(19) 0.0663(9) Uani 1 1 d . . . . .
H1A H 0.9800 0.1580 0.4373 0.080 Uiso 1 1 calc R U . . .
C2 C 1.0800(3) 0.15003(19) 0.5278(2) 0.0787(11) Uani 1 1 d . . . . .
H2A H 1.1283 0.1107 0.5130 0.094 Uiso 1 1 calc R U . . .
C3 C 1.1014(3) 0.1774(2) 0.5937(2) 0.0819(11) Uani 1 1 d . . . . .
H3A H 1.1645 0.1579 0.6223 0.098 Uiso 1 1 calc R U . . .
C4 C 1.0273(3) 0.23443(19) 0.61714(19) 0.0689(10) Uani 1 1 d . . . . .
C5 C 1.0363(4) 0.2685(2) 0.6865(2) 0.0910(13) Uani 1 1 d . . . . .
H5A H 1.0985 0.2534 0.7180 0.109 Uiso 1 1 calc R U . . .
C6 C 0.9569(4) 0.3204(2) 0.7046(2) 0.0880(13) Uani 1 1 d . . . . .
H6A H 0.9629 0.3415 0.7489 0.106 Uiso 1 1 calc R U . . .
C7 C 0.8604(4) 0.34465(17) 0.65592(18) 0.0705(10) Uani 1 1 d . . . . .
C8 C 0.7718(4) 0.39763(19) 0.6712(2) 0.0870(12) Uani 1 1 d . . . . .
H8A H 0.7692 0.4191 0.7154 0.104 Uiso 1 1 calc R U . . .
C9 C 0.6878(4) 0.41773(18) 0.6198(2) 0.0850(12) Uani 1 1 d . . . . .
H9A H 0.6291 0.4539 0.6299 0.102 Uiso 1 1 calc R U . . .
C10 C 0.6860(3) 0.38567(17) 0.5511(2) 0.0700(10) Uani 1 1 d . . . . .
H10A H 0.6263 0.4005 0.5181 0.084 Uiso 1 1 calc R U . . .
C11 C 0.8524(3) 0.31502(15) 0.58710(16) 0.0560(8) Uani 1 1 d . . . . .
C12 C 0.9363(3) 0.26043(15) 0.56791(16) 0.0539(8) Uani 1 1 d . . . . .
C13 C 0.6604(3) 0.15903(16) 0.51710(18) 0.0619(9) Uani 1 1 d . . . . .
H13A H 0.7350 0.1495 0.5415 0.074 Uiso 1 1 calc R U . . .
C14 C 0.5562(3) 0.11358(17) 0.5253(2) 0.0721(10) Uani 1 1 d . . . . .
H14A H 0.5611 0.0744 0.5560 0.086 Uiso 1 1 calc R U . . .
C15 C 0.4460(3) 0.12581(18) 0.4885(2) 0.0734(10) Uani 1 1 d . . . . .
H15A H 0.3776 0.0944 0.4937 0.088 Uiso 1 1 calc R U . . .
C16 C 0.4362(3) 0.18527(17) 0.44323(18) 0.0615(9) Uani 1 1 d . . . . .
C17 C 0.3273(3) 0.20482(19) 0.4016(2) 0.0756(11) Uani 1 1 d . . . . .
H17A H 0.2562 0.1751 0.4036 0.091 Uiso 1 1 calc R U . . .
C18 C 0.3231(3) 0.26277(19) 0.3609(2) 0.0733(10) Uani 1 1 d . . . . .
H18A H 0.2495 0.2741 0.3363 0.088 Uiso 1 1 calc R U . . .
C19 C 0.4317(3) 0.30731(18) 0.35520(18) 0.0625(9) Uani 1 1 d . . . . .
C20 C 0.4369(3) 0.36906(18) 0.3149(2) 0.0739(10) Uani 1 1 d . . . . .
H20A H 0.3675 0.3836 0.2881 0.089 Uiso 1 1 calc R U . . .
C21 C 0.5472(4) 0.40882(19) 0.3150(2) 0.0805(11) Uani 1 1 d . . . . .
H21A H 0.5530 0.4507 0.2879 0.097 Uiso 1 1 calc R U . . .
C22 C 0.6506(3) 0.38660(17) 0.3555(2) 0.0716(10) Uani 1 1 d . . . . .
H22A H 0.7234 0.4150 0.3553 0.086 Uiso 1 1 calc R U . . .
C23 C 0.5406(3) 0.28888(15) 0.39512(17) 0.0547(8) Uani 1 1 d . . . . .
C24 C 0.5434(3) 0.22815(15) 0.43889(16) 0.0529(8) Uani 1 1 d . . . . .
C25 C 0.9596(3) 0.40155(17) 0.42594(19) 0.0654(9) Uani 1 1 d . . . . .
H25A H 0.9398 0.4185 0.4707 0.079 Uiso 1 1 calc R U . . .
C26 C 1.0422(3) 0.44087(19) 0.3825(2) 0.0776(11) Uani 1 1 d . . . . .
H26A H 1.0775 0.4837 0.3993 0.093 Uiso 1 1 calc R U . . .
C27 C 1.0724(3) 0.4180(2) 0.3156(2) 0.0821(11) Uani 1 1 d . . . . .
H27A H 1.1246 0.4465 0.2874 0.099 Uiso 1 1 calc R U . . .
C28 C 1.0258(3) 0.35302(19) 0.29000(18) 0.0687(10) Uani 1 1 d . . . . .
C29 C 1.0517(4) 0.3230(2) 0.2223(2) 0.0893(13) Uani 1 1 d . . . . .
H29A H 1.1058 0.3469 0.1914 0.107 Uiso 1 1 calc R U . . .
C30 C 0.9964(5) 0.2592(2) 0.2031(2) 0.1006(14) Uani 1 1 d . . . . .
H30A H 1.0132 0.2394 0.1591 0.121 Uiso 1 1 calc R U . . .
C31 C 0.9141(5) 0.2231(2) 0.2496(2) 0.0885(13) Uani 1 1 d . . . . .
H31A H 0.8772 0.1795 0.2358 0.106 Uiso 1 1 calc R U . . .
C32 C 0.8865(3) 0.25137(17) 0.31633(17) 0.0621(9) Uani 1 1 d . . . . .
C33 C 0.9437(3) 0.31602(16) 0.33610(16) 0.0551(8) Uani 1 1 d . . . . .

loop_
_atom_site_aniso_label
_atom_site_aniso_U_11
_atom_site_aniso_U_22
_atom_site_aniso_U_33
_atom_site_aniso_U_23
_atom_site_aniso_U_13
_atom_site_aniso_U_12
Co 0.0494(2) 0.04209(19) 0.0586(2) 0.00046(17) 0.00772(19) -0.00093(17)
P1 0.0770(6) 0.0592(5) 0.0670(6) 0.0029(4) 0.0029(5) 0.0025(4)
F1A 0.217(3) 0.154(2) 0.0695(17) 0.0073(17) -0.007(2) -0.058(2)
F2A 0.175(3) 0.0908(15) 0.0736(15) -0.0092(12) -0.0149(16) 0.0490(16)
F3A 0.188(3) 0.0618(14) 0.131(2) -0.0053(15) -0.022(2) -0.0079(17)
F4A 0.185(3) 0.0591(14) 0.148(3) 0.0169(15) -0.010(2) -0.0032(17)
F5A 0.104(2) 0.196(3) 0.237(4) -0.084(3) 0.025(2) 0.029(2)
F6A 0.0789(19) 0.197(3) 0.193(4) 0.007(3) -0.009(2) 0.039(2)
F1 0.217(3) 0.154(2) 0.0695(17) 0.0073(17) -0.007(2) -0.058(2)
F2 0.175(3) 0.0908(15) 0.0736(15) -0.0092(12) -0.0149(16) 0.0490(16)
F3 0.188(3) 0.0618(14) 0.131(2) -0.0053(15) -0.022(2) -0.0079(17)
F4 0.185(3) 0.0591(14) 0.148(3) 0.0169(15) -0.010(2) -0.0032(17)
F5 0.104(2) 0.196(3) 0.237(4) -0.084(3) 0.025(2) 0.029(2)
F6 0.0789(19) 0.197(3) 0.193(4) 0.007(3) -0.009(2) 0.039(2)
P2 0.0871(8) 0.0827(7) 0.1004(8) 0.0106(6) -0.0003(6) 0.0015(6)
F7 0.210(5) 0.344(6) 0.137(3) 0.106(4) 0.035(3) -0.010(5)
F8 0.265(6) 0.207(4) 0.122(3) 0.032(3) 0.066(3) -0.001(4)
F9 0.178(4) 0.161(3) 0.312(5) -0.111(3) -0.101(3) -0.002(3)
F10 0.113(3) 0.106(2) 0.249(5) 0.002(3) -0.022(3) -0.021(2)
F11 0.103(3) 0.112(3) 0.262(5) 0.009(3) -0.023(3) 0.017(2)
F12 0.149(3) 0.167(4) 0.257(5) -0.027(4) -0.016(3) 0.078(3)
F7A 0.210(5) 0.344(6) 0.137(3) 0.106(4) 0.035(3) -0.010(5)
F8A 0.265(6) 0.207(4) 0.122(3) 0.032(3) 0.066(3) -0.001(4)
F9A 0.178(4) 0.161(3) 0.312(5) -0.111(3) -0.101(3) -0.002(3)
F10A 0.113(3) 0.106(2) 0.249(5) 0.002(3) -0.022(3) -0.021(2)
F11A 0.103(3) 0.112(3) 0.262(5) 0.009(3) -0.023(3) 0.017(2)
F12A 0.149(3) 0.167(4) 0.257(5) -0.027(4) -0.016(3) 0.078(3)
O1 0.0760(14) 0.0520(11) 0.0663(14) -0.0044(10) 0.0083(12) -0.0087(10)
N1 0.0496(14) 0.0507(13) 0.0637(16) 0.0009(11) 0.0114(12) -0.0002(11)
N2 0.0506(14) 0.0432(12) 0.0721(16) -0.0030(11) 0.0160(13) -0.0031(11)
N3 0.0522(13) 0.0428(12) 0.0607(15) 0.0034(11) 0.0056(12) -0.0012(10)
N4 0.0492(14) 0.0485(13) 0.0726(16) 0.0008(12) 0.0020(13) -0.0028(11)
N5 0.0484(13) 0.0485(12) 0.0613(15) 0.0051(11) 0.0055(12) -0.0011(11)
C1 0.063(2) 0.0592(18) 0.076(2) 0.0041(16) 0.0219(17) 0.0081(16)
C2 0.065(2) 0.074(2) 0.097(3) 0.019(2) 0.018(2) 0.0150(18)
C3 0.058(2) 0.080(2) 0.108(3) 0.031(2) 0.003(2) 0.0078(18)
C4 0.066(2) 0.074(2) 0.067(2) 0.0190(16) 0.0084(17) -0.0140(17)
C5 0.086(3) 0.113(3) 0.074(3) 0.024(2) -0.007(2) -0.013(2)
C6 0.112(3) 0.089(3) 0.064(2) 0.0022(19) -0.002(2) -0.030(2)
C7 0.084(2) 0.0609(18) 0.067(2) -0.0054(16) 0.0145(19) -0.0209(17)
C8 0.113(3) 0.068(2) 0.080(2) -0.0264(18) 0.027(2) -0.020(2)
C9 0.088(3) 0.0567(18) 0.110(3) -0.0228(19) 0.034(2) 0.0031(18)
C10 0.070(2) 0.0509(16) 0.089(2) -0.0121(16) 0.0168(19) 0.0037(16)
C11 0.0614(18) 0.0492(15) 0.0574(18) 0.0018(14) 0.0113(15) -0.0114(14)
C12 0.0531(17) 0.0487(15) 0.0597(18) 0.0099(13) 0.0101(15) -0.0072(13)
C13 0.0572(18) 0.0592(17) 0.069(2) 0.0043(15) 0.0063(16) 0.0019(15)
C14 0.080(2) 0.0503(16) 0.086(2) 0.0115(16) 0.014(2) -0.0082(17)
C15 0.068(2) 0.0605(18) 0.091(3) 0.0096(18) 0.010(2) -0.0154(17)
C16 0.0534(18) 0.0564(17) 0.075(2) -0.0031(16) 0.0118(16) -0.0060(14)
C17 0.0521(19) 0.074(2) 0.101(3) 0.000(2) 0.0012(19) -0.0130(16)
C18 0.0542(19) 0.074(2) 0.092(3) 0.0006(19) -0.0032(19) -0.0004(17)
C19 0.0505(17) 0.0641(18) 0.073(2) -0.0037(17) 0.0009(16) 0.0076(15)
C20 0.070(2) 0.067(2) 0.084(2) 0.0078(18) -0.0049(19) 0.0119(17)
C21 0.074(2) 0.0650(19) 0.103(3) 0.0261(19) -0.006(2) 0.0071(17)
C22 0.067(2) 0.0552(17) 0.092(2) 0.0167(17) 0.0034(19) -0.0018(16)
C23 0.0511(16) 0.0474(15) 0.0655(19) -0.0057(13) 0.0124(15) -0.0004(13)
C24 0.0515(16) 0.0492(15) 0.0578(18) -0.0046(13) 0.0072(14) 0.0020(13)
C25 0.066(2) 0.0622(18) 0.068(2) -0.0071(16) 0.0023(17) -0.0068(16)
C26 0.071(2) 0.069(2) 0.093(3) 0.0045(19) 0.009(2) -0.0243(18)
C27 0.060(2) 0.087(2) 0.099(3) 0.024(2) 0.012(2) -0.0136(18)
C28 0.062(2) 0.071(2) 0.073(2) 0.0100(17) 0.0075(18) 0.0027(17)
C29 0.099(3) 0.101(3) 0.067(2) 0.014(2) 0.031(2) -0.001(2)
C30 0.138(4) 0.098(3) 0.066(2) -0.012(2) 0.033(2) -0.006(3)
C31 0.117(3) 0.081(2) 0.067(2) -0.0102(19) 0.011(2) -0.004(2)
C32 0.066(2) 0.0590(17) 0.061(2) 0.0021(16) 0.0090(17) 0.0040(16)
C33 0.0499(16) 0.0615(17) 0.0539(18) 0.0078(14) 0.0058(14) 0.0035(14)

loop_
_atom_type_symbol
_atom_type_description
_atom_type_scat_dispersion_real
_atom_type_scat_dispersion_imag
_atom_type_scat_source
C C 0.0033 0.0016 'International Tables Vol C Tables 4.2.6.8 and 6.1.1.4'
H H 0.0000 0.0000 'International Tables Vol C Tables 4.2.6.8 and 6.1.1.4'
N N 0.0061 0.0033 'International Tables Vol C Tables 4.2.6.8 and 6.1.1.4'
O O 0.0106 0.0060 'International Tables Vol C Tables 4.2.6.8 and 6.1.1.4'
F F 0.0171 0.0103 'International Tables Vol C Tables 4.2.6.8 and 6.1.1.4'
P P 0.1023 0.0942 'International Tables Vol C Tables 4.2.6.8 and 6.1.1.4'
Co Co 0.3494 0.9721 'International Tables Vol C Tables 4.2.6.8 and 6.1.1.4'

loop_
_geom_angle_atom_site_label_1
_geom_angle_atom_site_label_2
_geom_angle_atom_site_label_3
_geom_angle
_geom_angle_site_symmetry_1
_geom_angle_site_symmetry_3
_geom_angle_publ_flag
O1 Co N5 84.20(10) . . ?
O1 Co N1 95.25(10) . . ?
N5 Co N1 90.44(10) . . ?
O1 Co N3 88.15(10) . . ?
N5 Co N3 171.16(11) . . ?
N1 Co N3 94.68(10) . . ?
O1 Co N4 85.54(10) . . ?
N5 Co N4 91.59(10) . . ?
N1 Co N4 177.89(11) . . ?
N3 Co N4 83.38(10) . . ?
O1 Co N2 176.13(10) . . ?
N5 Co N2 97.63(10) . . ?
N1 Co N2 81.35(11) . . ?
N3 Co N2 90.27(10) . . ?
N4 Co N2 97.79(11) . . ?
F4 P1 F5 93.0(2) . . ?
F4 P1 F3 178.98(19) . . ?
F5 P1 F3 87.3(2) . . ?
F6A P1 F5A 178.0(13) . . ?
F6A P1 F1A 41.2(9) . . ?
F5A P1 F1A 136.8(10) . . ?
F6A P1 F2A 146.3(9) . . ?
F5A P1 F2A 35.6(10) . . ?
F1A P1 F2A 172.5(7) . . ?
F6A P1 F3A 92.6(4) . . ?
F5A P1 F3A 87.9(4) . . ?
F1A P1 F3A 108.7(8) . . ?
F2A P1 F3A 73.6(7) . . ?
F6A P1 F4A 84.1(4) . . ?
F5A P1 F4A 95.7(4) . . ?
F1A P1 F4A 74.8(7) . . ?
F2A P1 F4A 104.2(6) . . ?
F3A P1 F4A 170.1(9) . . ?
F4 P1 F6 87.9(2) . . ?
F5 P1 F6 176.0(2) . . ?
F3 P1 F6 91.8(2) . . ?
F4 P1 F1 91.96(18) . . ?
F5 P1 F1 95.1(2) . . ?
F3 P1 F1 89.00(17) . . ?
F6 P1 F1 88.8(2) . . ?
F4 P1 F2 89.08(17) . . ?
F5 P1 F2 88.9(2) . . ?
F3 P1 F2 89.94(16) . . ?
F6 P1 F2 87.26(19) . . ?
F1 P1 F2 175.9(2) . . ?
F6A F1A P1 69.3(6) . . ?
F5A F2A P1 72.1(6) . . ?
F2A F5A P1 72.3(6) . . ?
F1A F6A P1 69.5(5) . . ?
F12 P2 F7 93.07(18) . . ?
F12 P2 F9 91.06(15) . . ?
F7 P2 F9 91.52(18) . . ?
F12A P2 F9A 91.1(2) . . ?
F12A P2 F8A 90.6(2) . . ?
F9A P2 F8A 90.31(19) . . ?
F12 P2 F10 90.52(16) . . ?
F7 P2 F10 90.83(17) . . ?
F9 P2 F10 177.09(19) . . ?
F12A P2 F10A 90.1(2) . . ?
F9A P2 F10A 178.6(2) . . ?
F8A P2 F10A 90.31(19) . . ?
F12A P2 F7A 89.99(19) . . ?
F9A P2 F7A 90.04(19) . . ?
F8A P2 F7A 179.3(2) . . ?
F10A P2 F7A 89.32(19) . . ?
F12A P2 F11A 178.9(2) . . ?
F9A P2 F11A 89.8(2) . . ?
F8A P2 F11A 89.94(19) . . ?
F10A P2 F11A 88.95(19) . . ?
F7A P2 F11A 89.43(19) . . ?
F12 P2 F8 90.20(18) . . ?
F7 P2 F8 176.4(2) . . ?
F9 P2 F8 89.94(17) . . ?
F10 P2 F8 87.61(17) . . ?
F12 P2 F11 177.20(19) . . ?
F7 P2 F11 89.65(17) . . ?
F9 P2 F11 88.21(15) . . ?
F10 P2 F11 90.09(14) . . ?
F8 P2 F11 87.10(17) . . ?
C32 O1 Co 113.84(19) . . ?
C1 N1 C12 116.7(3) . . ?
C1 N1 Co 128.4(2) . . ?
C12 N1 Co 114.88(19) . . ?
C10 N2 C11 116.9(3) . . ?
C10 N2 Co 128.8(2) . . ?
C11 N2 Co 114.31(19) . . ?
C13 N3 C24 119.3(3) . . ?
C13 N3 Co 129.0(2) . . ?
C24 N3 Co 111.27(18) . . ?
C22 N4 C23 116.9(3) . . ?
C22 N4 Co 130.3(2) . . ?
C23 N4 Co 112.64(19) . . ?
C25 N5 C33 119.9(3) . . ?
C25 N5 Co 129.1(2) . . ?
C33 N5 Co 110.87(19) . . ?
N1 C1 C2 121.0(3) . . ?
N1 C1 H1A 119.5 . . ?
C2 C1 H1A 119.5 . . ?
C3 C2 C1 123.2(3) . . ?
C3 C2 H2A 118.4 . . ?
C1 C2 H2A 118.4 . . ?
C2 C3 C4 118.8(3) . . ?
C2 C3 H3A 120.6 . . ?
C4 C3 H3A 120.6 . . ?
C3 C4 C12 115.2(3) . . ?
C3 C4 C5 125.4(4) . . ?
C12 C4 C5 119.4(3) . . ?
C6 C5 C4 120.4(4) . . ?
C6 C5 H5A 119.8 . . ?
C4 C5 H5A 119.8 . . ?
C5 C6 C7 120.3(4) . . ?
C5 C6 H6A 119.8 . . ?
C7 C6 H6A 119.8 . . ?
C8 C7 C11 115.2(3) . . ?
C8 C7 C6 124.0(3) . . ?
C11 C7 C6 120.8(3) . . ?
C9 C8 C7 118.5(3) . . ?
C9 C8 H8A 120.7 . . ?
C7 C8 H8A 120.7 . . ?
C8 C9 C10 123.1(3) . . ?
C8 C9 H9A 118.4 . . ?
C10 C9 H9A 118.4 . . ?
N2 C10 C9 119.7(3) . . ?
N2 C10 H10A 120.1 . . ?
C9 C10 H10A 120.1 . . ?
N2 C11 C12 114.6(3) . . ?
N2 C11 C7 126.5(3) . . ?
C12 C11 C7 118.9(3) . . ?
C11 C12 N1 114.8(3) . . ?
C11 C12 C4 120.0(3) . . ?
N1 C12 C4 125.1(3) . . ?
N3 C13 C14 120.2(3) . . ?
N3 C13 H13A 119.9 . . ?
C14 C13 H13A 119.9 . . ?
C15 C14 C13 120.8(3) . . ?
C15 C14 H14A 119.6 . . ?
C13 C14 H14A 119.6 . . ?
C14 C15 C16 120.3(3) . . ?
C14 C15 H15A 119.9 . . ?
C16 C15 H15A 119.9 . . ?
C24 C16 C15 115.2(3) . . ?
C24 C16 C17 118.4(3) . . ?
C15 C16 C17 126.4(3) . . ?
C18 C17 C16 123.5(3) . . ?
C18 C17 H17A 118.3 . . ?
C16 C17 H17A 118.3 . . ?
C17 C18 C19 119.2(3) . . ?
C17 C18 H18A 120.4 . . ?
C19 C18 H18A 120.4 . . ?
C20 C19 C18 123.9(3) . . ?
C20 C19 C23 117.7(3) . . ?
C18 C19 C23 118.4(3) . . ?
C19 C20 C21 118.4(3) . . ?
C19 C20 H20A 120.8 . . ?
C21 C20 H20A 120.8 . . ?
C20 C21 C22 120.3(3) . . ?
C20 C21 H21A 119.9 . . ?
C22 C21 H21A 119.9 . . ?
N4 C22 C21 123.2(3) . . ?
N4 C22 H22A 118.4 . . ?
C21 C22 H22A 118.4 . . ?
N4 C23 C24 114.6(3) . . ?
N4 C23 C19 123.5(3) . . ?
C24 C23 C19 121.9(3) . . ?
N3 C24 C16 124.2(3) . . ?
N3 C24 C23 117.2(3) . . ?
C16 C24 C23 118.6(3) . . ?
N5 C25 C26 119.3(3) . . ?
N5 C25 H25A 120.3 . . ?
C26 C25 H25A 120.3 . . ?
C27 C26 C25 122.0(3) . . ?
C27 C26 H26A 119.0 . . ?
C25 C26 H26A 119.0 . . ?
C26 C27 C28 120.5(3) . . ?
C26 C27 H27A 119.8 . . ?
C28 C27 H27A 119.8 . . ?
C27 C28 C33 114.8(3) . . ?
C27 C28 C29 125.8(3) . . ?
C33 C28 C29 119.4(3) . . ?
C30 C29 C28 119.6(4) . . ?
C30 C29 H29A 120.2 . . ?
C28 C29 H29A 120.2 . . ?
C29 C30 C31 120.3(4) . . ?
C29 C30 H30A 119.8 . . ?
C31 C30 H30A 119.8 . . ?
C32 C31 C30 121.4(4) . . ?
C32 C31 H31A 119.3 . . ?
C30 C31 H31A 119.3 . . ?
O1 C32 C33 115.3(3) . . ?
O1 C32 C31 126.4(3) . . ?
C33 C32 C31 118.3(3) . . ?
C32 C33 N5 115.6(3) . . ?
C32 C33 C28 121.0(3) . . ?
N5 C33 C28 123.4(3) . . ?

loop_
_geom_bond_atom_site_label_1
_geom_bond_atom_site_label_2
_geom_bond_distance
_geom_bond_site_symmetry_2
_geom_bond_publ_flag
Co O1 1.912(2) . ?
Co N5 1.913(2) . ?
Co N1 1.931(3) . ?
Co N3 1.934(2) . ?
Co N4 1.959(3) . ?
Co N2 1.976(3) . ?
P1 F4 1.541(2) . ?
P1 F5 1.543(2) . ?
P1 F3 1.553(2) . ?
P1 F6A 1.559(4) . ?
P1 F5A 1.560(4) . ?
P1 F1A 1.561(4) . ?
P1 F2A 1.561(4) . ?
P1 F3A 1.562(4) . ?
P1 F4A 1.563(4) . ?
P1 F6 1.572(2) . ?
P1 F1 1.578(2) . ?
P1 F2 1.591(2) . ?
F1A F6A 1.10(2) . ?
F2A F5A 0.95(2) . ?
P2 F12 1.532(2) . ?
P2 F7 1.540(2) . ?
P2 F12A 1.549(3) . ?
P2 F9 1.551(2) . ?
P2 F9A 1.553(3) . ?
P2 F8A 1.555(3) . ?
P2 F10 1.561(2) . ?
P2 F10A 1.563(3) . ?
P2 F7A 1.564(3) . ?
P2 F11A 1.568(3) . ?
P2 F8 1.581(2) . ?
P2 F11 1.584(2) . ?
O1 C32 1.335(4) . ?
N1 C1 1.305(4) . ?
N1 C12 1.396(4) . ?
N2 C10 1.310(4) . ?
N2 C11 1.375(4) . ?
N3 C13 1.306(4) . ?
N3 C24 1.375(4) . ?
N4 C22 1.309(4) . ?
N4 C23 1.356(4) . ?
N5 C25 1.288(4) . ?
N5 C33 1.404(4) . ?
C1 C2 1.395(5) . ?
C1 H1A 0.9300 . ?
C2 C3 1.369(6) . ?
C2 H2A 0.9300 . ?
C3 C4 1.384(5) . ?
C3 H3A 0.9300 . ?
C4 C12 1.423(5) . ?
C4 C5 1.464(5) . ?
C5 C6 1.318(6) . ?
C5 H5A 0.9300 . ?
C6 C7 1.445(5) . ?
C6 H6A 0.9300 . ?
C7 C8 1.383(5) . ?
C7 C11 1.420(5) . ?
C8 C9 1.370(6) . ?
C8 H8A 0.9300 . ?
C9 C10 1.432(5) . ?
C9 H9A 0.9300 . ?
C10 H10A 0.9300 . ?
C11 C12 1.389(4) . ?
C13 C14 1.391(5) . ?
C13 H13A 0.9300 . ?
C14 C15 1.374(5) . ?
C14 H14A 0.9300 . ?
C15 C16 1.398(5) . ?
C15 H15A 0.9300 . ?
C16 C24 1.382(4) . ?
C16 C17 1.439(5) . ?
C17 C18 1.320(5) . ?
C17 H17A 0.9300 . ?
C18 C19 1.414(5) . ?
C18 H18A 0.9300 . ?
C19 C20 1.374(5) . ?
C19 C23 1.417(4) . ?
C20 C21 1.374(5) . ?
C20 H20A 0.9300 . ?
C21 C22 1.396(5) . ?
C21 H21A 0.9300 . ?
C22 H22A 0.9300 . ?
C23 C24 1.395(4) . ?
C25 C26 1.403(5) . ?
C25 H25A 0.9300 . ?
C26 C27 1.377(5) . ?
C26 H26A 0.9300 . ?
C27 C28 1.384(5) . ?
C27 H27A 0.9300 . ?
C28 C33 1.409(5) . ?
C28 C29 1.428(5) . ?
C29 C30 1.363(6) . ?
C29 H29A 0.9300 . ?
C30 C31 1.407(6) . ?
C30 H30A 0.9300 . ?
C31 C32 1.401(5) . ?
C31 H31A 0.9300 . ?
C32 C33 1.388(4) . ?

loop_
_geom_hbond_atom_site_label_D
_geom_hbond_atom_site_label_H
_geom_hbond_atom_site_label_A
_geom_hbond_distance_DH
_geom_hbond_distance_HA
_geom_hbond_distance_DA
_geom_hbond_angle_DHA
_geom_hbond_site_symmetry_A
C1 H1A F2A 0.93 2.35 3.067(8) 133.6 4_665
C1 H1A F4 0.93 2.52 3.205(5) 130.7 4_665
C1 H1A O1 0.93 2.57 3.047(4) 112.5 .
C2 H2A F4A 0.93 2.96 3.836(13) 158.2 4_665
C10 H10A F12A 0.93 2.23 2.962(5) 135.6 3_666
C13 H13A F1A 0.93 2.68 3.268(15) 122.3 2_646
C13 H13A F3 0.93 2.42 3.211(5) 142.8 2_646
C13 H13A N1 0.93 2.59 3.054(4) 111.5 .
C21 H21A F3A 0.93 2.20 2.921(12) 134.2 3_666
C21 H21A F2 0.93 2.56 3.147(4) 121.7 3_666
C25 H25A F10A 0.93 2.65 3.151(5) 114.8 .
C25 H25A N2 0.93 2.67 3.139(4) 112.3 .

loop_
_geom_torsion_atom_site_label_1
_geom_torsion_atom_site_label_2
_geom_torsion_atom_site_label_3
_geom_torsion_atom_site_label_4
_geom_torsion
_geom_torsion_site_symmetry_1
_geom_torsion_site_symmetry_2
_geom_torsion_site_symmetry_3
_geom_torsion_site_symmetry_4
_geom_torsion_publ_flag
F5A P1 F1A F6A -179.4(11) . . . . ?
F3A P1 F1A F6A -71.7(11) . . . . ?
F4A P1 F1A F6A 98.6(10) . . . . ?
F6A P1 F2A F5A -179.2(13) . . . . ?
F3A P1 F2A F5A -110.1(12) . . . . ?
F4A P1 F2A F5A 79.9(12) . . . . ?
F1A P1 F5A F2A 179.8(9) . . . . ?
F3A P1 F5A F2A 64.4(13) . . . . ?
F4A P1 F5A F2A -106.4(11) . . . . ?
F2A P1 F6A F1A 179.6(10) . . . . ?
F3A P1 F6A F1A 115.8(12) . . . . ?
F4A P1 F6A F1A -73.5(11) . . . . ?
C12 N1 C1 C2 -0.5(4) . . . . ?
Co N1 C1 C2 -179.9(2) . . . . ?
N1 C1 C2 C3 -1.0(6) . . . . ?
C1 C2 C3 C4 2.0(6) . . . . ?
C2 C3 C4 C12 -1.5(5) . . . . ?
C2 C3 C4 C5 178.6(4) . . . . ?
C3 C4 C5 C6 -176.8(4) . . . . ?
C12 C4 C5 C6 3.3(6) . . . . ?
C4 C5 C6 C7 -0.4(6) . . . . ?
C5 C6 C7 C8 178.6(4) . . . . ?
C5 C6 C7 C11 -2.3(6) . . . . ?
C11 C7 C8 C9 -1.4(5) . . . . ?
C6 C7 C8 C9 177.8(4) . . . . ?
C7 C8 C9 C10 1.0(6) . . . . ?
C11 N2 C10 C9 1.3(4) . . . . ?
Co N2 C10 C9 178.8(2) . . . . ?
C8 C9 C10 N2 -1.0(6) . . . . ?
C10 N2 C11 C12 178.7(3) . . . . ?
Co N2 C11 C12 0.8(3) . . . . ?
C10 N2 C11 C7 -1.9(4) . . . . ?
Co N2 C11 C7 -179.7(2) . . . . ?
C8 C7 C11 N2 1.9(5) . . . . ?
C6 C7 C11 N2 -177.2(3) . . . . ?
C8 C7 C11 C12 -178.7(3) . . . . ?
C6 C7 C11 C12 2.1(5) . . . . ?
N2 C11 C12 N1 -2.9(4) . . . . ?
C7 C11 C12 N1 177.6(3) . . . . ?
N2 C11 C12 C4 -179.8(3) . . . . ?
C7 C11 C12 C4 0.8(4) . . . . ?
C1 N1 C12 C11 -175.8(3) . . . . ?
Co N1 C12 C11 3.7(3) . . . . ?
C1 N1 C12 C4 0.9(4) . . . . ?
Co N1 C12 C4 -179.6(2) . . . . ?
C3 C4 C12 C11 176.6(3) . . . . ?
C5 C4 C12 C11 -3.4(5) . . . . ?
C3 C4 C12 N1 0.1(5) . . . . ?
C5 C4 C12 N1 -179.9(3) . . . . ?
C24 N3 C13 C14 -0.6(5) . . . . ?
Co N3 C13 C14 -172.8(2) . . . . ?
N3 C13 C14 C15 1.4(5) . . . . ?
C13 C14 C15 C16 -1.3(6) . . . . ?
C14 C15 C16 C24 0.5(5) . . . . ?
C14 C15 C16 C17 -179.9(4) . . . . ?
C24 C16 C17 C18 -1.9(6) . . . . ?
C15 C16 C17 C18 178.5(4) . . . . ?
C16 C17 C18 C19 2.3(6) . . . . ?
C17 C18 C19 C20 -179.4(4) . . . . ?
C17 C18 C19 C23 -1.6(5) . . . . ?
C18 C19 C20 C21 178.4(4) . . . . ?
C23 C19 C20 C21 0.6(5) . . . . ?
C19 C20 C21 C22 -0.3(6) . . . . ?
C23 N4 C22 C21 -2.3(5) . . . . ?
Co N4 C22 C21 172.7(3) . . . . ?
C20 C21 C22 N4 1.2(6) . . . . ?
C22 N4 C23 C24 -177.7(3) . . . . ?
Co N4 C23 C24 6.5(3) . . . . ?
C22 N4 C23 C19 2.7(5) . . . . ?
Co N4 C23 C19 -173.1(2) . . . . ?
C20 C19 C23 N4 -1.9(5) . . . . ?
C18 C19 C23 N4 -179.9(3) . . . . ?
C20 C19 C23 C24 178.5(3) . . . . ?
C18 C19 C23 C24 0.6(5) . . . . ?
C13 N3 C24 C16 -0.3(5) . . . . ?
Co N3 C24 C16 173.2(3) . . . . ?
C13 N3 C24 C23 179.6(3) . . . . ?
Co N3 C24 C23 -6.9(3) . . . . ?
C15 C16 C24 N3 0.4(5) . . . . ?
C17 C16 C24 N3 -179.3(3) . . . . ?
C15 C16 C24 C23 -179.5(3) . . . . ?
C17 C16 C24 C23 0.8(5) . . . . ?
N4 C23 C24 N3 0.3(4) . . . . ?
C19 C23 C24 N3 179.8(3) . . . . ?
N4 C23 C24 C16 -179.8(3) . . . . ?
C19 C23 C24 C16 -0.2(5) . . . . ?
C33 N5 C25 C26 1.1(5) . . . . ?
Co N5 C25 C26 -174.5(2) . . . . ?
N5 C25 C26 C27 0.8(6) . . . . ?
C25 C26 C27 C28 -2.8(6) . . . . ?
C26 C27 C28 C33 2.5(5) . . . . ?
C26 C27 C28 C29 -179.0(4) . . . . ?
C27 C28 C29 C30 -178.2(4) . . . . ?
C33 C28 C29 C30 0.1(6) . . . . ?
C28 C29 C30 C31 0.2(7) . . . . ?
C29 C30 C31 C32 0.1(7) . . . . ?
Co O1 C32 C33 3.8(4) . . . . ?
Co O1 C32 C31 -176.0(3) . . . . ?
C30 C31 C32 O1 179.1(4) . . . . ?
C30 C31 C32 C33 -0.7(6) . . . . ?
O1 C32 C33 N5 -0.2(4) . . . . ?
C31 C32 C33 N5 179.6(3) . . . . ?
O1 C32 C33 C28 -178.8(3) . . . . ?
C31 C32 C33 C28 1.0(5) . . . . ?
C25 N5 C33 C32 -179.7(3) . . . . ?
Co N5 C33 C32 -3.4(3) . . . . ?
C25 N5 C33 C28 -1.2(5) . . . . ?
Co N5 C33 C28 175.1(2) . . . . ?
C27 C28 C33 C32 177.8(3) . . . . ?
C29 C28 C33 C32 -0.7(5) . . . . ?
C27 C28 C33 N5 -0.6(5) . . . . ?
C29 C28 C33 N5 -179.2(3) . . . . ?
